data_4339618
loop_
_publ_author_name
'Ghosh, Sanjib'
'Roehm, Brian'
'Begum, Rowshan Ara'
'Kut, Jerry'
'Hossain, Md Alamgir'
'Day, Victor W.'
'Bowman-James, Kristin'

_publ_section_title
;
 Versatile host for metallo anions and cations.
;
_journal_issue 23
_journal_name_full 'Inorganic chemistry'
_journal_page_first 9519
_journal_page_last 9521
_journal_paper_doi 10.1021/ic701371f
_journal_volume 46
_journal_year 2007
_chemical_formula_sum 'C24 H40 N8 O15 Re2'
_chemical_formula_weight 1053.04
_chemical_name_systematic
; 
 ? 
;
_space_group_IT_number 2
_symmetry_cell_setting triclinic
_symmetry_space_group_name_Hall '-P 1'
_symmetry_space_group_name_H-M 'P -1'
_atom_sites_solution_hydrogens geom
_atom_sites_solution_primary direct
_atom_sites_solution_secondary difmap
_audit_creation_method SHELXL-97
_cell_angle_alpha 90.252(2)
_cell_angle_beta 90.942(2)
_cell_angle_gamma 111.305(2)
_cell_formula_units_Z 4
_cell_length_a 12.0170(13)
_cell_length_b 13.5117(14)
_cell_length_c 21.940(2)
_cell_measurement_reflns_used 5334
_cell_measurement_temperature 100(2)
_cell_measurement_theta_max 30.40
_cell_measurement_theta_min 2.45
_cell_volume 3318.3(6)
_computing_cell_refinement 'Bruker SAINT'
_computing_data_collection 'Bruker SMART'
_computing_data_reduction 'Bruker SAINT'
_computing_molecular_graphics 'Bruker SHELXTL'
_computing_publication_material 'Bruker SHELXTL'
_computing_structure_refinement 'Bruker SHELXTL'
_computing_structure_solution 'Bruker SHELXTL'
_diffrn_ambient_temperature 100(2)
_diffrn_measured_fraction_theta_full 0.978
_diffrn_measured_fraction_theta_max 0.978
_diffrn_measurement_device_type 'Bruker SMART APEX CCD area detector'
_diffrn_measurement_method 'phi and omega scans'
_diffrn_radiation_monochromator graphite
_diffrn_radiation_source 'fine-focus sealed tube'
_diffrn_radiation_type MoK\a
_diffrn_radiation_wavelength 0.71073
_diffrn_reflns_av_R_equivalents 0.0452
_diffrn_reflns_av_sigmaI/netI 0.0772
_diffrn_reflns_limit_h_max 17
_diffrn_reflns_limit_h_min -17
_diffrn_reflns_limit_k_max 19
_diffrn_reflns_limit_k_min -19
_diffrn_reflns_limit_l_max 31
_diffrn_reflns_limit_l_min -31
_diffrn_reflns_number 40454
_diffrn_reflns_theta_full 30.57
_diffrn_reflns_theta_max 30.57
_diffrn_reflns_theta_min 2.45
_diffrn_standards_decay_% 0.00
_exptl_absorpt_coefficient_mu 7.371
_exptl_absorpt_correction_T_max 1.000
_exptl_absorpt_correction_T_min 0.587
_exptl_absorpt_correction_type multi-scan
_exptl_crystal_colour Colorless
_exptl_crystal_density_diffrn 2.108
_exptl_crystal_density_meas 0
_exptl_crystal_density_method 'not measured'
_exptl_crystal_description 'Irregular chunk'
_exptl_crystal_F_000 2040
_exptl_crystal_size_max 0.34
_exptl_crystal_size_mid 0.24
_exptl_crystal_size_min 0.16
_refine_diff_density_max 6.515
_refine_diff_density_min -4.233
_refine_diff_density_rms 0.231
_refine_ls_extinction_method none
_refine_ls_goodness_of_fit_ref 1.079
_refine_ls_hydrogen_treatment noref
_refine_ls_matrix_type full
_refine_ls_number_parameters 884
_refine_ls_number_reflns 19927
_refine_ls_number_restraints 0
_refine_ls_restrained_S_all 1.079
_refine_ls_R_factor_all 0.0816
_refine_ls_R_factor_gt 0.0577
_refine_ls_shift/su_max 0.001
_refine_ls_shift/su_mean 0.000
_refine_ls_structure_factor_coef Fsqd
_refine_ls_weighting_details 'calc w=1/[\s^2^(Fo^2^)+(0.0595P)^2^+0.0000P] where P=(Fo^2^+2Fc^2^)/3'
_refine_ls_weighting_scheme calc
_refine_ls_wR_factor_gt 0.1309
_refine_ls_wR_factor_ref 0.1392
_reflns_number_gt 14267
_reflns_number_total 19927
_reflns_threshold_expression >2sigma(I)
_cod_data_source_file ic701371f-file002.cif
_cod_data_source_block k02d(2)
_cod_depositor_comments
;
The following automatic conversions were performed:

'_symmetry_cell_setting' value 'Triclinic' changed to 'triclinic'
according to
/usr/data/users/saulius/automatic-downloads/retrospective/ACS/lib/dictionaries/cif_core.dic
dictionary named 'cif_core.dic' version 2.4.2 from 2011-04-26.

Automatic conversion script
Id: cif_fix_values 2281 2013-09-26 08:29:07Z andrius 
;
_cod_original_sg_symbol_H-M P-1
_cod_database_code 4339618

loop_
_symmetry_equiv_pos_as_xyz
'x, y, z'
'-x, -y, -z'

loop_
_atom_site_label
_atom_site_type_symbol
_atom_site_fract_x
_atom_site_fract_y
_atom_site_fract_z
_atom_site_U_iso_or_equiv
_atom_site_adp_type
_atom_site_occupancy
_atom_site_symmetry_multiplicity
_atom_site_calc_flag
_atom_site_refinement_flags
Re1 Re 0.03771(4) 0.19044(3) 0.487959(14) 0.03585(10) Uani 1 1 d .
O11 O 0.0530(5) 0.1916(4) 0.4101(2) 0.0283(12) Uani 1 1 d .
O12 O 0.1686(6) 0.1923(5) 0.5237(3) 0.0529(18) Uani 1 1 d .
O13 O 0.0132(11) 0.3003(8) 0.5102(3) 0.113(4) Uani 1 1 d .
O14 O -0.0807(6) 0.0780(7) 0.5083(3) 0.065(2) Uani 1 1 d .
Re2 Re 0.32835(3) 0.55101(2) 0.493865(12) 0.02014(7) Uani 1 1 d .
O21 O 0.3041(5) 0.4984(5) 0.4201(2) 0.0317(13) Uani 1 1 d .
O22 O 0.1987(5) 0.5612(7) 0.5183(3) 0.056(2) Uani 1 1 d .
O23 O 0.3721(6) 0.4719(5) 0.5424(3) 0.0435(16) Uani 1 1 d .
O24 O 0.4380(6) 0.6776(4) 0.4923(3) 0.0401(15) Uani 1 1 d .
Re3 Re 0.50407(5) 0.31992(3) -0.005804(16) 0.05719(15) Uani 1 1 d .
O31 O 0.4266(7) 0.2805(5) -0.0745(3) 0.0484(17) Uani 1 1 d .
O32 O 0.4092(11) 0.3098(6) 0.0528(3) 0.096(4) Uani 1 1 d .
O33 O 0.5865(7) 0.2431(5) 0.0106(3) 0.057(2) Uani 1 1 d .
O34 O 0.6030(10) 0.4503(5) -0.0105(3) 0.089(3) Uani 1 1 d .
Re4 Re 0.19133(3) -0.02434(3) -0.012355(14) 0.03524(10) Uani 1 1 d .
O41 O 0.1761(5) -0.0220(4) -0.0907(2) 0.0273(12) Uani 1 1 d .
O42 O 0.3417(6) 0.0200(9) 0.0064(3) 0.093(3) Uani 1 1 d .
O43 O 0.1307(6) 0.0559(6) 0.0214(3) 0.0554(19) Uani 1 1 d .
O44 O 0.1240(8) -0.1514(7) 0.0124(3) 0.078(3) Uani 1 1 d .
O1 O 0.1436(5) 0.0044(4) 0.2215(2) 0.0287(12) Uani 1 1 d .
O2 O -0.0205(4) 0.4511(4) 0.2527(2) 0.0226(11) Uani 1 1 d .
O3 O 0.2456(5) 0.7049(4) 0.2311(3) 0.0344(13) Uani 1 1 d .
O4 O 0.3959(5) 0.2527(4) 0.2700(2) 0.0225(11) Uani 1 1 d .
N1 N 0.3655(5) 0.1132(5) 0.3606(3) 0.0235(13) Uani 1 1 d .
H1N H 0.3678 0.1479 0.3239 0.028 Uiso 1 1 calc R
C2 C 0.2767(7) 0.0043(5) 0.3524(3) 0.0257(16) Uani 1 1 d .
H2A H 0.2858 -0.0396 0.3867 0.031 Uiso 1 1 calc R
H2B H 0.2947 -0.0264 0.3144 0.031 Uiso 1 1 calc R
C3 C 0.1462(7) -0.0029(6) 0.3489(3) 0.0248(16) Uani 1 1 d .
H3A H 0.0962 -0.0735 0.3321 0.030 Uiso 1 1 calc R
H3B H 0.1190 0.0023 0.3907 0.030 Uiso 1 1 calc R
N4 N 0.1266(5) 0.0781(5) 0.3121(3) 0.0231(13) Uani 1 1 d .
H4N H 0.1160 0.1320 0.3303 0.028 Uiso 1 1 calc R
C5 C 0.1240(6) 0.0735(6) 0.2507(3) 0.0223(15) Uani 1 1 d .
C6 C 0.0931(6) 0.1598(5) 0.2200(3) 0.0198(14) Uani 1 1 d .
N7 N 0.0670(5) 0.2277(4) 0.2569(3) 0.0187(12) Uani 1 1 d .
C8 C 0.0917(7) 0.1663(6) 0.1576(3) 0.0260(16) Uani 1 1 d .
H8 H 0.1083 0.1155 0.1330 0.031 Uiso 1 1 calc R
C9 C 0.0655(7) 0.2486(6) 0.1309(3) 0.0270(16) Uani 1 1 d .
H9 H 0.0655 0.2559 0.0879 0.032 Uiso 1 1 calc R
C10 C 0.0397(7) 0.3194(6) 0.1682(3) 0.0240(15) Uani 1 1 d .
H10 H 0.0212 0.3763 0.1513 0.029 Uiso 1 1 calc R
C11 C 0.0412(6) 0.3061(5) 0.2319(3) 0.0183(13) Uani 1 1 d .
C12 C 0.0069(6) 0.3773(5) 0.2734(3) 0.0185(14) Uani 1 1 d .
N13 N 0.0068(5) 0.3554(5) 0.3323(3) 0.0219(13) Uani 1 1 d .
H13N H 0.0436 0.3129 0.3441 0.026 Uiso 1 1 calc R
C14 C -0.0507(7) 0.3973(6) 0.3791(3) 0.0278(17) Uani 1 1 d .
H14A H -0.0600 0.3534 0.4160 0.033 Uiso 1 1 calc R
H14B H -0.1317 0.3892 0.3641 0.033 Uiso 1 1 calc R
C15 C 0.0152(7) 0.5128(6) 0.3971(3) 0.0270(17) Uani 1 1 d .
H15A H -0.0154 0.5279 0.4363 0.032 Uiso 1 1 calc R
H15B H 0.1013 0.5261 0.4027 0.032 Uiso 1 1 calc R
N16 N -0.0012(5) 0.5856(5) 0.3489(3) 0.0235(13) Uani 1 1 d .
H16N H 0.0041 0.5559 0.3113 0.028 Uiso 1 1 calc R
C17 C 0.0902(7) 0.6971(6) 0.3503(4) 0.0287(17) Uani 1 1 d .
H17A H 0.0724 0.7367 0.3845 0.034 Uiso 1 1 calc R
H17B H 0.0824 0.7328 0.3121 0.034 Uiso 1 1 calc R
C18 C 0.2199(7) 0.7029(6) 0.3575(4) 0.0321(18) Uani 1 1 d .
H18A H 0.2742 0.7747 0.3458 0.039 Uiso 1 1 calc R
H18B H 0.2361 0.6931 0.4010 0.039 Uiso 1 1 calc R
N19 N 0.2472(5) 0.6250(5) 0.3216(3) 0.0236(13) Uani 1 1 d .
H19N H 0.2557 0.5703 0.3399 0.028 Uiso 1 1 calc R
C20 C 0.2599(6) 0.6339(6) 0.2610(4) 0.0229(15) Uani 1 1 d .
C21 C 0.2951(6) 0.5483(5) 0.2318(3) 0.0203(14) Uani 1 1 d .
N22 N 0.3115(5) 0.4785(4) 0.2700(3) 0.0190(12) Uani 1 1 d .
C23 C 0.3112(6) 0.5475(6) 0.1697(3) 0.0230(15) Uani 1 1 d .
H23 H 0.2995 0.5996 0.1442 0.028 Uiso 1 1 calc R
C24 C 0.3449(7) 0.4680(6) 0.1460(3) 0.0274(17) Uani 1 1 d .
H24 H 0.3565 0.4646 0.1035 0.033 Uiso 1 1 calc R
C25 C 0.3615(6) 0.3941(6) 0.1840(3) 0.0233(15) Uani 1 1 d .
H25 H 0.3841 0.3387 0.1682 0.028 Uiso 1 1 calc R
C26 C 0.3446(6) 0.4021(5) 0.2457(3) 0.0163(13) Uani 1 1 d .
C27 C 0.3667(6) 0.3264(5) 0.2898(3) 0.0184(13) Uani 1 1 d .
N28 N 0.3536(5) 0.3437(4) 0.3487(2) 0.0198(12) Uani 1 1 d .
H28N H 0.3142 0.3851 0.3581 0.024 Uiso 1 1 calc R
C29 C 0.4008(7) 0.2981(6) 0.3986(3) 0.0236(15) Uani 1 1 d .
H29A H 0.3984 0.3370 0.4366 0.028 Uiso 1 1 calc R
H29B H 0.4857 0.3110 0.3905 0.028 Uiso 1 1 calc R
C30 C 0.3373(7) 0.1801(6) 0.4097(3) 0.0224(15) Uani 1 1 d .
H30A H 0.2499 0.1634 0.4102 0.027 Uiso 1 1 calc R
H30B H 0.3622 0.1621 0.4500 0.027 Uiso 1 1 calc R
C31 C 0.4869(7) 0.1083(6) 0.3708(4) 0.0278(16) Uani 1 1 d .
H31A H 0.5029 0.0655 0.3384 0.042 Uiso 1 1 calc R
H31B H 0.4899 0.0760 0.4104 0.042 Uiso 1 1 calc R
H31C H 0.5472 0.1803 0.3703 0.042 Uiso 1 1 calc R
C32 C -0.1233(7) 0.5920(6) 0.3517(4) 0.0294(18) Uani 1 1 d .
H32A H -0.1840 0.5202 0.3510 0.044 Uiso 1 1 calc R
H32B H -0.1358 0.6314 0.3165 0.044 Uiso 1 1 calc R
H32C H -0.1296 0.6287 0.3893 0.044 Uiso 1 1 calc R
O5 O 0.3473(6) 0.4979(4) -0.2508(3) 0.0409(15) Uani 1 1 d .
O6 O 0.5138(5) 0.0489(4) -0.2445(2) 0.0226(11) Uani 1 1 d .
O7 O 0.2682(5) -0.1978(4) -0.2864(2) 0.0276(12) Uani 1 1 d .
O8 O 0.0905(5) 0.2380(4) -0.2370(2) 0.0278(12) Uani 1 1 d .
N41 N 0.1052(7) 0.3602(6) -0.1369(3) 0.0359(18) Uani 1 1 d .
H41N H 0.1146 0.3345 -0.1751 0.043 Uiso 1 1 calc R
C42 C 0.1963(9) 0.4704(7) -0.1317(4) 0.041(2) Uani 1 1 d .
H42A H 0.1782 0.5065 -0.0959 0.050 Uiso 1 1 calc R
H42B H 0.1902 0.5106 -0.1684 0.050 Uiso 1 1 calc R
C43 C 0.3232(10) 0.4731(8) -0.1251(4) 0.051(3) Uani 1 1 d .
H43A H 0.3793 0.5467 -0.1316 0.062 Uiso 1 1 calc R
H43B H 0.3362 0.4532 -0.0830 0.062 Uiso 1 1 calc R
N44 N 0.3507(6) 0.4028(5) -0.1673(3) 0.0311(15) Uani 1 1 d .
H44N H 0.3581 0.3447 -0.1530 0.037 Uiso 1 1 calc R
C45 C 0.3654(7) 0.4221(6) -0.2272(4) 0.0295(17) Uani 1 1 d .
C46 C 0.4008(7) 0.3449(6) -0.2626(4) 0.0263(16) Uani 1 1 d .
N47 N 0.4238(5) 0.2707(5) -0.2290(3) 0.0214(12) Uani 1 1 d .
C48 C 0.4118(7) 0.3499(6) -0.3258(4) 0.0274(17) Uani 1 1 d .
H48 H 0.3972 0.4043 -0.3480 0.033 Uiso 1 1 calc R
C49 C 0.4434(7) 0.2765(6) -0.3549(4) 0.0295(17) Uani 1 1 d .
H49 H 0.4500 0.2781 -0.3980 0.035 Uiso 1 1 calc R
C50 C 0.4665(6) 0.1978(6) -0.3216(3) 0.0236(15) Uani 1 1 d .
H50 H 0.4878 0.1448 -0.3414 0.028 Uiso 1 1 calc R
C51 C 0.4573(6) 0.1995(6) -0.2594(3) 0.0212(14) Uani 1 1 d .
C52 C 0.4871(6) 0.1210(5) -0.2207(3) 0.0188(14) Uani 1 1 d .
N53 N 0.4833(5) 0.1338(5) -0.1602(3) 0.0222(13) Uani 1 1 d .
H53N H 0.4468 0.1755 -0.1471 0.027 Uiso 1 1 calc R
C54 C 0.5354(7) 0.0839(6) -0.1140(3) 0.0236(15) Uani 1 1 d .
H54A H 0.5387 0.1200 -0.0743 0.028 Uiso 1 1 calc R
H54B H 0.6184 0.0948 -0.1253 0.028 Uiso 1 1 calc R
C55 C 0.4666(7) -0.0342(6) -0.1066(3) 0.0231(15) Uani 1 1 d .
H55A H 0.4898 -0.0570 -0.0672 0.028 Uiso 1 1 calc R
H55B H 0.3802 -0.0471 -0.1056 0.028 Uiso 1 1 calc R
N56 N 0.4883(5) -0.1003(5) -0.1567(3) 0.0207(12) Uani 1 1 d .
H56N H 0.4843 -0.0665 -0.1931 0.025 Uiso 1 1 calc R
C57 C 0.3989(7) -0.2099(6) -0.1622(3) 0.0250(16) Uani 1 1 d .
H57A H 0.4143 -0.2529 -0.1290 0.030 Uiso 1 1 calc R
H57B H 0.4112 -0.2411 -0.2013 0.030 Uiso 1 1 calc R
C58 C 0.2681(6) -0.2196(6) -0.1598(3) 0.0240(15) Uani 1 1 d .
H58A H 0.2171 -0.2902 -0.1762 0.029 Uiso 1 1 calc R
H58B H 0.2469 -0.2159 -0.1166 0.029 Uiso 1 1 calc R
N59 N 0.2414(5) -0.1390(4) -0.1933(3) 0.0206(12) Uani 1 1 d .
H59N H 0.2234 -0.0908 -0.1730 0.025 Uiso 1 1 calc R
C60 C 0.2430(6) -0.1349(5) -0.2538(3) 0.0211(14) Uani 1 1 d .
C61 C 0.2102(6) -0.0474(5) -0.2816(3) 0.0201(14) Uani 1 1 d .
N62 N 0.1825(5) 0.0158(4) -0.2417(3) 0.0185(12) Uani 1 1 d .
C63 C 0.2089(7) -0.0347(6) -0.3441(3) 0.0233(15) Uani 1 1 d .
H63 H 0.2270 -0.0823 -0.3707 0.028 Uiso 1 1 calc R
C64 C 0.1808(7) 0.0486(6) -0.3669(4) 0.0275(17) Uani 1 1 d .
H64 H 0.1796 0.0598 -0.4096 0.033 Uiso 1 1 calc R
C65 C 0.1541(6) 0.1157(6) -0.3263(3) 0.0228(15) Uani 1 1 d .
H65 H 0.1360 0.1744 -0.3408 0.027 Uiso 1 1 calc R
C66 C 0.1545(6) 0.0958(6) -0.2646(3) 0.0195(14) Uani 1 1 d .
C67 C 0.1189(6) 0.1620(6) -0.2197(4) 0.0244(15) Uani 1 1 d .
N68 N 0.1201(6) 0.1346(5) -0.1614(3) 0.0291(15) Uani 1 1 d .
H68N H 0.1614 0.0951 -0.1508 0.035 Uiso 1 1 calc R
C69 C 0.0553(9) 0.1676(8) -0.1143(4) 0.048(3) Uani 1 1 d .
H69A H 0.0443 0.1194 -0.0792 0.058 Uiso 1 1 calc R
H69B H -0.0251 0.1584 -0.1307 0.058 Uiso 1 1 calc R
C70 C 0.1141(10) 0.2801(7) -0.0915(4) 0.048(3) Uani 1 1 d .
H70A H 0.0761 0.2888 -0.0532 0.058 Uiso 1 1 calc R
H70B H 0.1994 0.2941 -0.0823 0.058 Uiso 1 1 calc R
C71 C -0.0160(9) 0.3658(8) -0.1374(5) 0.057(3) Uani 1 1 d .
H71A H -0.0201 0.4172 -0.1678 0.086 Uiso 1 1 calc R
H71B H -0.0323 0.3881 -0.0970 0.086 Uiso 1 1 calc R
H71C H -0.0755 0.2956 -0.1476 0.086 Uiso 1 1 calc R
C72 C 0.6103(6) -0.1051(6) -0.1527(4) 0.0261(16) Uani 1 1 d .
H72A H 0.6206 -0.1484 -0.1865 0.039 Uiso 1 1 calc R
H72B H 0.6201 -0.1369 -0.1139 0.039 Uiso 1 1 calc R
H72C H 0.6702 -0.0331 -0.1551 0.039 Uiso 1 1 calc R
O1W O -0.3285(6) 0.0249(5) 0.4843(3) 0.0481(17) Uani 1 1 d .
H1W1 H -0.2539 0.0441 0.4893 0.058 Uiso 1 1 d .
H1W2 H -0.3743 -0.0387 0.4837 0.058 Uiso 1 1 d .
O2W O 0.4517(6) 0.8750(4) 0.4536(3) 0.0392(15) Uani 1 1 d .
H2W1 H 0.4383 0.8129 0.4656 0.047 Uiso 1 1 d .
H2W2 H 0.4049 0.8911 0.4758 0.047 Uiso 1 1 d .
O3W O 0.2008(18) -0.1491(18) 0.1631(15) 0.339(16) Uani 1 1 d .
H3W1 H 0.2150 -0.1938 0.1856 0.407 Uiso 1 1 d .
H3W2 H 0.1836 -0.1015 0.1822 0.407 Uiso 1 1 d .
O4W O 0.8631(9) 0.5193(10) -0.0315(4) 0.103(4) Uani 1 1 d .
H4W1 H 0.8840 0.4766 -0.0108 0.124 Uiso 1 1 d .
H4W2 H 0.7893 0.4997 -0.0254 0.124 Uiso 1 1 d .
O5W O 0.0973(10) -0.3544(8) -0.0320(4) 0.101(3) Uani 1 1 d .
H5W1 H 0.1067 -0.2944 -0.0167 0.122 Uiso 1 1 d .
H5W2 H 0.0243 -0.3934 -0.0318 0.122 Uiso 1 1 d .
O6W O 0.3367(7) 0.6431(6) -0.3354(3) 0.063(2) Uani 1 1 d .
H6W1 H 0.3159 0.6909 -0.3200 0.075 Uiso 1 1 d .
H6W2 H 0.3397 0.5993 -0.3090 0.075 Uiso 1 1 d .

loop_
_atom_site_aniso_label
_atom_site_aniso_U_11
_atom_site_aniso_U_22
_atom_site_aniso_U_33
_atom_site_aniso_U_23
_atom_site_aniso_U_13
_atom_site_aniso_U_12
Re1 0.0676(3) 0.04103(19) 0.01429(15) 0.00335(13) 0.00176(15) 0.03804(19)
O11 0.043(3) 0.032(3) 0.019(3) 0.008(2) 0.008(2) 0.024(3)
O12 0.068(5) 0.047(4) 0.043(4) 0.011(3) -0.018(3) 0.021(4)
O13 0.274(13) 0.117(7) 0.020(4) -0.014(4) -0.014(6) 0.159(9)
O14 0.052(4) 0.109(7) 0.043(4) 0.026(4) 0.021(3) 0.040(4)
Re2 0.02662(15) 0.02272(14) 0.01319(13) 0.00038(10) -0.00044(11) 0.01150(12)
O21 0.048(3) 0.044(3) 0.015(3) -0.010(2) -0.006(2) 0.031(3)
O22 0.031(3) 0.107(6) 0.039(4) -0.003(4) 0.008(3) 0.035(4)
O23 0.065(4) 0.036(3) 0.031(3) 0.007(3) -0.022(3) 0.021(3)
O24 0.056(4) 0.024(3) 0.032(3) 0.008(3) -0.008(3) 0.004(3)
Re3 0.1352(4) 0.02629(18) 0.01311(16) 0.00016(13) 0.0012(2) 0.0329(2)
O31 0.089(5) 0.049(4) 0.025(3) -0.003(3) -0.004(3) 0.046(4)
O32 0.232(12) 0.055(5) 0.020(4) 0.003(3) 0.035(5) 0.072(6)
O33 0.103(6) 0.036(4) 0.030(4) 0.000(3) -0.019(4) 0.025(4)
O34 0.190(10) 0.031(4) 0.035(4) 0.002(3) 0.000(5) 0.027(5)
Re4 0.03402(19) 0.0687(3) 0.01367(15) -0.00459(15) -0.00089(12) 0.03147(18)
O41 0.043(3) 0.025(3) 0.018(3) 0.002(2) 0.001(2) 0.017(2)
O42 0.038(4) 0.214(11) 0.041(4) -0.033(6) -0.010(3) 0.063(6)
O43 0.047(4) 0.077(5) 0.047(4) -0.027(4) 0.003(3) 0.027(4)
O44 0.124(7) 0.094(6) 0.057(5) 0.049(5) 0.061(5) 0.083(6)
O1 0.035(3) 0.021(3) 0.032(3) -0.002(2) 0.002(2) 0.013(2)
O2 0.031(3) 0.021(3) 0.017(2) 0.004(2) -0.001(2) 0.010(2)
O3 0.040(3) 0.030(3) 0.038(3) 0.003(3) -0.007(3) 0.018(3)
O4 0.033(3) 0.021(2) 0.019(3) 0.000(2) 0.006(2) 0.017(2)
N1 0.029(3) 0.025(3) 0.018(3) 0.001(2) 0.000(2) 0.012(3)
C2 0.039(4) 0.016(3) 0.024(4) 0.000(3) -0.002(3) 0.012(3)
C3 0.032(4) 0.018(3) 0.026(4) 0.005(3) 0.000(3) 0.011(3)
N4 0.033(4) 0.020(3) 0.018(3) 0.002(2) -0.002(3) 0.013(3)
C5 0.019(3) 0.019(3) 0.024(4) 0.000(3) 0.001(3) 0.001(3)
C6 0.019(3) 0.017(3) 0.021(3) -0.002(3) -0.003(3) 0.005(3)
N7 0.012(3) 0.018(3) 0.023(3) 0.001(2) -0.002(2) 0.002(2)
C8 0.033(4) 0.022(4) 0.019(4) -0.008(3) -0.005(3) 0.006(3)
C9 0.039(5) 0.028(4) 0.013(3) -0.002(3) -0.002(3) 0.011(3)
C10 0.030(4) 0.024(4) 0.018(3) 0.008(3) -0.003(3) 0.010(3)
C11 0.016(3) 0.017(3) 0.022(3) 0.003(3) 0.000(3) 0.005(3)
C12 0.018(3) 0.023(3) 0.016(3) 0.003(3) 0.001(3) 0.008(3)
N13 0.026(3) 0.027(3) 0.018(3) 0.006(2) 0.003(2) 0.015(3)
C14 0.040(5) 0.035(4) 0.019(4) 0.011(3) 0.011(3) 0.025(4)
C15 0.043(5) 0.034(4) 0.017(3) 0.007(3) 0.003(3) 0.028(4)
N16 0.032(3) 0.027(3) 0.019(3) 0.001(2) 0.002(3) 0.019(3)
C17 0.047(5) 0.023(4) 0.022(4) -0.005(3) -0.002(3) 0.021(4)
C18 0.042(5) 0.024(4) 0.035(5) -0.012(3) -0.010(4) 0.019(4)
N19 0.029(3) 0.022(3) 0.025(3) -0.003(3) -0.002(3) 0.016(3)
C20 0.014(3) 0.017(3) 0.036(4) -0.004(3) -0.002(3) 0.004(3)
C21 0.018(3) 0.013(3) 0.028(4) 0.001(3) -0.001(3) 0.004(3)
N22 0.021(3) 0.018(3) 0.018(3) 0.001(2) -0.001(2) 0.007(2)
C23 0.022(4) 0.024(4) 0.027(4) 0.008(3) 0.003(3) 0.012(3)
C24 0.034(4) 0.034(4) 0.019(4) 0.007(3) 0.003(3) 0.018(4)
C25 0.026(4) 0.026(4) 0.023(4) 0.003(3) 0.003(3) 0.015(3)
C26 0.015(3) 0.013(3) 0.018(3) 0.001(2) -0.002(3) 0.002(3)
C27 0.020(3) 0.017(3) 0.017(3) -0.001(3) -0.002(3) 0.005(3)
N28 0.031(3) 0.019(3) 0.013(3) 0.000(2) 0.002(2) 0.013(3)
C29 0.034(4) 0.025(4) 0.017(3) -0.003(3) -0.004(3) 0.019(3)
C30 0.031(4) 0.029(4) 0.014(3) 0.003(3) 0.002(3) 0.019(3)
C31 0.024(4) 0.025(4) 0.036(4) 0.000(3) 0.001(3) 0.011(3)
C32 0.026(4) 0.036(4) 0.036(4) 0.011(4) 0.005(3) 0.023(4)
O5 0.051(4) 0.024(3) 0.052(4) -0.001(3) -0.023(3) 0.020(3)
O6 0.033(3) 0.022(3) 0.016(2) 0.001(2) 0.001(2) 0.014(2)
O7 0.040(3) 0.025(3) 0.021(3) -0.001(2) 0.002(2) 0.016(2)
O8 0.037(3) 0.029(3) 0.027(3) 0.010(2) 0.006(2) 0.023(3)
N41 0.069(5) 0.044(4) 0.015(3) 0.010(3) 0.016(3) 0.044(4)
C42 0.079(7) 0.036(5) 0.026(4) -0.009(4) -0.002(4) 0.042(5)
C43 0.094(8) 0.040(5) 0.035(5) -0.021(4) -0.029(5) 0.043(6)
N44 0.043(4) 0.023(3) 0.036(4) -0.004(3) -0.006(3) 0.022(3)
C45 0.033(4) 0.023(4) 0.032(4) -0.005(3) -0.014(3) 0.010(3)
C46 0.024(4) 0.015(3) 0.034(4) 0.004(3) -0.008(3) 0.000(3)
N47 0.019(3) 0.018(3) 0.024(3) -0.001(2) -0.004(2) 0.003(2)
C48 0.026(4) 0.022(4) 0.030(4) 0.010(3) -0.006(3) 0.004(3)
C49 0.028(4) 0.032(4) 0.023(4) 0.010(3) 0.000(3) 0.003(3)
C50 0.020(4) 0.026(4) 0.023(4) 0.001(3) 0.001(3) 0.007(3)
C51 0.017(3) 0.022(4) 0.023(4) 0.004(3) -0.002(3) 0.004(3)
C52 0.016(3) 0.021(3) 0.018(3) 0.001(3) 0.000(3) 0.005(3)
N53 0.030(3) 0.024(3) 0.018(3) -0.005(2) -0.003(2) 0.016(3)
C54 0.037(4) 0.025(4) 0.012(3) -0.003(3) -0.008(3) 0.016(3)
C55 0.032(4) 0.029(4) 0.014(3) -0.002(3) -0.004(3) 0.017(3)
N56 0.027(3) 0.024(3) 0.016(3) -0.003(2) -0.002(2) 0.015(3)
C57 0.034(4) 0.022(4) 0.023(4) 0.006(3) -0.001(3) 0.015(3)
C58 0.024(4) 0.029(4) 0.021(4) 0.005(3) 0.000(3) 0.012(3)
N59 0.027(3) 0.019(3) 0.020(3) 0.004(2) 0.000(2) 0.013(3)
C60 0.017(3) 0.014(3) 0.026(4) 0.004(3) -0.002(3) -0.001(3)
C61 0.020(3) 0.015(3) 0.023(4) 0.005(3) 0.002(3) 0.002(3)
N62 0.020(3) 0.017(3) 0.020(3) 0.005(2) 0.002(2) 0.008(2)
C63 0.029(4) 0.021(4) 0.019(3) 0.001(3) -0.002(3) 0.008(3)
C64 0.036(4) 0.022(4) 0.022(4) 0.002(3) -0.005(3) 0.007(3)
C65 0.021(4) 0.022(4) 0.023(4) 0.004(3) -0.004(3) 0.005(3)
C66 0.011(3) 0.022(3) 0.026(4) 0.007(3) 0.001(3) 0.007(3)
C67 0.022(4) 0.025(4) 0.028(4) 0.006(3) 0.006(3) 0.010(3)
N68 0.040(4) 0.030(3) 0.029(4) 0.008(3) 0.012(3) 0.025(3)
C69 0.067(7) 0.061(6) 0.042(5) 0.034(5) 0.038(5) 0.052(6)
C70 0.099(8) 0.054(6) 0.020(4) 0.016(4) 0.023(5) 0.060(6)
C71 0.072(7) 0.067(7) 0.066(7) 0.036(6) 0.036(6) 0.063(6)
C72 0.022(4) 0.032(4) 0.030(4) -0.004(3) 0.001(3) 0.016(3)
O1W 0.046(4) 0.052(4) 0.051(4) 0.007(3) 0.016(3) 0.023(3)
O2W 0.068(4) 0.031(3) 0.028(3) 0.001(2) -0.002(3) 0.028(3)
O3W 0.185(19) 0.25(2) 0.62(5) 0.15(3) 0.06(2) 0.116(18)
O4W 0.107(8) 0.186(11) 0.051(5) -0.007(6) -0.017(5) 0.097(8)
O5W 0.156(10) 0.112(8) 0.041(5) 0.020(5) 0.023(6) 0.053(7)
O6W 0.082(6) 0.048(4) 0.062(5) 0.006(4) 0.002(4) 0.028(4)

loop_
_atom_type_symbol
_atom_type_description
_atom_type_scat_dispersion_real
_atom_type_scat_dispersion_imag
_atom_type_scat_source
C C 0.0033 0.0016 'International Tables Vol C Tables 4.2.6.8 and 6.1.1.4'
H H 0.0000 0.0000 'International Tables Vol C Tables 4.2.6.8 and 6.1.1.4'
N N 0.0061 0.0033 'International Tables Vol C Tables 4.2.6.8 and 6.1.1.4'
O O 0.0106 0.0060 'International Tables Vol C Tables 4.2.6.8 and 6.1.1.4'
Re Re -1.0185 7.2310 'International Tables Vol C Tables 4.2.6.8 and 6.1.1.4'

loop_
_geom_angle_atom_site_label_1
_geom_angle_atom_site_label_2
_geom_angle_atom_site_label_3
_geom_angle
O13 Re1 O11 109.3(3)
O13 Re1 O14 110.1(5)
O11 Re1 O14 109.4(3)
O13 Re1 O12 107.9(4)
O11 Re1 O12 109.9(3)
O14 Re1 O12 110.1(3)
O22 Re2 O23 109.9(3)
O22 Re2 O24 108.6(4)
O23 Re2 O24 109.9(3)
O22 Re2 O21 108.3(3)
O23 Re2 O21 111.2(3)
O24 Re2 O21 108.8(3)
O32 Re3 O33 108.2(4)
O32 Re3 O34 109.3(4)
O33 Re3 O34 107.3(4)
O32 Re3 O31 111.4(4)
O33 Re3 O31 110.7(3)
O34 Re3 O31 109.9(3)
O43 Re4 O44 110.1(3)
O43 Re4 O42 108.7(4)
O44 Re4 O42 109.3(5)
O43 Re4 O41 110.9(3)
O44 Re4 O41 109.4(3)
O42 Re4 O41 108.5(3)
C2 N1 C31 109.4(6)
C2 N1 C30 115.5(6)
C31 N1 C30 111.3(6)
N1 C2 C3 114.6(6)
N4 C3 C2 114.4(6)
C5 N4 C3 122.1(6)
O1 C5 N4 123.4(7)
O1 C5 C6 121.8(7)
N4 C5 C6 114.8(6)
N7 C6 C8 123.1(7)
N7 C6 C5 116.4(6)
C8 C6 C5 120.5(7)
C11 N7 C6 118.4(6)
C6 C8 C9 118.9(7)
C10 C9 C8 118.6(7)
C9 C10 C11 119.0(6)
N7 C11 C10 122.0(7)
N7 C11 C12 117.5(6)
C10 C11 C12 120.4(6)
O2 C12 N13 123.7(7)
O2 C12 C11 120.7(6)
N13 C12 C11 115.6(6)
C12 N13 C14 124.4(6)
N13 C14 C15 115.4(6)
N16 C15 C14 110.8(6)
C32 N16 C15 111.1(6)
C32 N16 C17 108.3(6)
C15 N16 C17 115.5(6)
N16 C17 C18 114.1(6)
N19 C18 C17 114.2(6)
C20 N19 C18 121.8(6)
O3 C20 N19 123.9(7)
O3 C20 C21 122.0(7)
N19 C20 C21 114.1(6)
N22 C21 C23 124.1(7)
N22 C21 C20 115.5(6)
C23 C21 C20 120.4(6)
C21 N22 C26 117.1(6)
C24 C23 C21 117.5(6)
C25 C24 C23 119.9(7)
C24 C25 C26 118.4(7)
N22 C26 C25 122.9(6)
N22 C26 C27 116.2(6)
C25 C26 C27 120.9(6)
O4 C27 N28 124.3(6)
O4 C27 C26 119.3(6)
N28 C27 C26 116.4(6)
C27 N28 C29 124.0(6)
N28 C29 C30 116.6(6)
C29 C30 N1 111.4(6)
C71 N41 C42 108.9(7)
C71 N41 C70 111.0(7)
C42 N41 C70 117.3(7)
N41 C42 C43 113.2(7)
N44 C43 C42 113.6(7)
C45 N44 C43 123.1(7)
O5 C45 N44 121.5(8)
O5 C45 C46 122.9(8)
N44 C45 C46 115.5(7)
N47 C46 C48 122.5(7)
N47 C46 C45 115.0(7)
C48 C46 C45 122.4(7)
C51 N47 C46 116.9(6)
C49 C48 C46 119.1(7)
C48 C49 C50 119.9(7)
C51 C50 C49 117.9(7)
N47 C51 C50 123.6(7)
N47 C51 C52 115.7(6)
C50 C51 C52 120.7(7)
O6 C52 N53 123.1(6)
O6 C52 C51 120.8(6)
N53 C52 C51 116.1(6)
C52 N53 C54 125.3(6)
N53 C54 C55 113.9(6)
N56 C55 C54 113.2(6)
C57 N56 C72 109.0(5)
C57 N56 C55 115.1(6)
C72 N56 C55 112.4(5)
N56 C57 C58 115.5(6)
N59 C58 C57 114.3(6)
C60 N59 C58 122.5(6)
O7 C60 N59 123.8(6)
O7 C60 C61 120.6(7)
N59 C60 C61 115.7(6)
N62 C61 C63 123.5(6)
N62 C61 C60 115.5(6)
C63 C61 C60 121.0(7)
C66 N62 C61 117.4(6)
C64 C63 C61 118.4(7)
C63 C64 C65 118.8(7)
C66 C65 C64 119.0(7)
N62 C66 C65 122.9(7)
N62 C66 C67 116.5(6)
C65 C66 C67 120.6(6)
O8 C67 N68 123.5(7)
O8 C67 C66 120.9(7)
N68 C67 C66 115.7(6)
C67 N68 C69 122.6(6)
N68 C69 C70 115.4(8)
N41 C70 C69 112.7(8)

loop_
_geom_bond_atom_site_label_1
_geom_bond_atom_site_label_2
_geom_bond_distance
Re1 O13 1.687(7)
Re1 O11 1.721(5)
Re1 O14 1.728(8)
Re1 O12 1.737(7)
Re2 O22 1.708(6)
Re2 O23 1.719(5)
Re2 O24 1.740(5)
Re2 O21 1.741(5)
Re3 O32 1.705(8)
Re3 O33 1.710(7)
Re3 O34 1.735(8)
Re3 O31 1.736(6)
Re4 O43 1.685(6)
Re4 O44 1.706(8)
Re4 O42 1.727(7)
Re4 O41 1.728(5)
O1 C5 1.224(8)
O2 C12 1.243(8)
O3 C20 1.226(9)
O4 C27 1.249(8)
N1 C2 1.479(9)
N1 C31 1.497(9)
N1 C30 1.522(9)
C2 C3 1.537(10)
C3 N4 1.446(8)
N4 C5 1.346(9)
C5 C6 1.505(10)
C6 N7 1.344(9)
C6 C8 1.373(10)
N7 C11 1.326(8)
C8 C9 1.389(10)
C9 C10 1.378(10)
C10 C11 1.409(9)
C11 C12 1.489(9)
C12 N13 1.327(8)
N13 C14 1.468(9)
C14 C15 1.518(11)
C15 N16 1.504(8)
N16 C32 1.503(9)
N16 C17 1.507(10)
C17 C18 1.538(11)
C18 N19 1.445(9)
N19 C20 1.341(9)
C20 C21 1.511(10)
C21 N22 1.329(8)
C21 C23 1.380(10)
N22 C26 1.345(8)
C23 C24 1.380(10)
C24 C25 1.371(10)
C25 C26 1.383(10)
C26 C27 1.500(9)
C27 N28 1.334(8)
N28 C29 1.462(8)
C29 C30 1.519(10)
O5 C45 1.236(9)
O6 C52 1.247(8)
O7 C60 1.231(9)
O8 C67 1.252(8)
N41 C71 1.485(11)
N41 C42 1.497(11)
N41 C70 1.504(9)
C42 C43 1.517(13)
C43 N44 1.449(10)
N44 C45 1.343(10)
C45 C46 1.483(11)
C46 N47 1.353(9)
C46 C48 1.394(11)
N47 C51 1.347(9)
C48 C49 1.346(11)
C49 C50 1.399(10)
C50 C51 1.372(10)
C51 C52 1.499(9)
C52 N53 1.341(9)
N53 C54 1.472(8)
C54 C55 1.518(10)
C55 N56 1.497(9)
N56 C57 1.483(9)
N56 C72 1.491(9)
C57 C58 1.531(10)
C58 N59 1.443(8)
N59 C60 1.328(9)
C60 C61 1.504(9)
C61 N62 1.346(9)
C61 C63 1.384(10)
N62 C66 1.342(8)
C63 C64 1.382(10)
C64 C65 1.390(10)
C65 C66 1.382(10)
C66 C67 1.495(10)
C67 N68 1.335(9)
N68 C69 1.466(10)
C69 C70 1.504(14)

loop_
_geom_hbond_atom_site_label_D
_geom_hbond_atom_site_label_H
_geom_hbond_atom_site_label_A
_geom_hbond_distance_DH
_geom_hbond_distance_HA
_geom_hbond_distance_DA
_geom_hbond_angle_DHA
_geom_hbond_site_symmetry_A
N1 H1N O4 0.93 1.79 2.682(8) 160.5 .
N4 H4N O11 0.88 2.18 2.963(8) 147.8 .
N13 H13N O11 0.88 2.22 3.003(7) 147.3 .
N16 H16N O2 0.93 1.85 2.731(8) 157.8 .
N19 H19N O21 0.88 2.18 2.984(8) 150.8 .
N28 H28N O21 0.88 2.08 2.844(7) 144.4 .
N41 H41N O8 0.93 1.82 2.707(9) 157.5 .
N44 H44N O31 0.88 2.21 2.961(9) 143.3 .
N53 H53N O31 0.88 2.20 2.986(8) 148.2 .
N56 H56N O6 0.93 1.86 2.733(7) 155.6 .
N59 H59N O41 0.88 2.20 3.018(8) 154.4 .
N68 H68N O41 0.88 2.12 2.891(8) 146.2 .
O1W H1W1 O14 0.84 2.00 2.839(10) 173.8 .
O1W H1W2 O2W 0.84 2.08 2.751(9) 136.6 1_445
O2W H2W1 O24 0.84 1.92 2.751(8) 169.7 .
O2W H2W2 O1W 0.84 1.92 2.718(9) 160.1 2_566
O3W H3W1 O3 0.84 1.84 2.68(2) 177.3 1_545
O3W H3W2 O1 0.85 1.88 2.73(3) 178.0 .
O4W H4W1 O5W 0.84 1.98 2.813(14) 168.5 2_655
O4W H4W2 O34 0.84 2.12 2.963(15) 179.6 .
O5W H5W1 O44 0.84 1.97 2.811(13) 175.2 .
O5W H5W2 O4W 0.84 1.87 2.711(15) 179.5 1_445
O6W H6W1 O7 0.84 1.94 2.783(9) 178.8 1_565
O6W H6W2 O5 0.84 1.90 2.740(9) 178.5 .

loop_
_geom_torsion_atom_site_label_1
_geom_torsion_atom_site_label_2
_geom_torsion_atom_site_label_3
_geom_torsion_atom_site_label_4
_geom_torsion
C31 N1 C2 C3 173.2(6)
C30 N1 C2 C3 46.8(8)
N1 C2 C3 N4 42.7(9)
C2 C3 N4 C5 76.6(9)
C3 N4 C5 O1 -3.7(11)
C3 N4 C5 C6 175.4(6)
O1 C5 C6 N7 176.5(6)
N4 C5 C6 N7 -2.7(9)
O1 C5 C6 C8 -3.1(11)
N4 C5 C6 C8 177.7(7)
C8 C6 N7 C11 -1.5(10)
C5 C6 N7 C11 178.9(6)
N7 C6 C8 C9 2.0(11)
C5 C6 C8 C9 -178.5(7)
C6 C8 C9 C10 -1.3(11)
C8 C9 C10 C11 0.3(11)
C6 N7 C11 C10 0.4(10)
C6 N7 C11 C12 177.2(6)
C9 C10 C11 N7 0.2(11)
C9 C10 C11 C12 -176.5(7)
N7 C11 C12 O2 -178.7(6)
C10 C11 C12 O2 -1.9(10)
N7 C11 C12 N13 0.6(9)
C10 C11 C12 N13 177.5(7)
O2 C12 N13 C14 14.8(11)
C11 C12 N13 C14 -164.6(7)
C12 N13 C14 C15 -75.4(9)
N13 C14 C15 N16 76.0(8)
C14 C15 N16 C32 76.1(8)
C14 C15 N16 C17 -160.1(6)
C32 N16 C17 C18 171.3(6)
C15 N16 C17 C18 45.9(8)
N16 C17 C18 N19 41.8(9)
C17 C18 N19 C20 73.8(9)
C18 N19 C20 O3 -2.8(11)
C18 N19 C20 C21 176.7(6)
O3 C20 C21 N22 177.8(7)
N19 C20 C21 N22 -1.7(9)
O3 C20 C21 C23 -0.6(11)
N19 C20 C21 C23 179.9(7)
C23 C21 N22 C26 -0.7(10)
C20 C21 N22 C26 -179.1(6)
N22 C21 C23 C24 0.9(11)
C20 C21 C23 C24 179.1(6)
C21 C23 C24 C25 -0.3(11)
C23 C24 C25 C26 -0.5(11)
C21 N22 C26 C25 -0.1(10)
C21 N22 C26 C27 178.0(6)
C24 C25 C26 N22 0.6(11)
C24 C25 C26 C27 -177.3(7)
N22 C26 C27 O4 178.9(6)
C25 C26 C27 O4 -3.0(10)
N22 C26 C27 N28 -1.3(9)
C25 C26 C27 N28 176.8(6)
O4 C27 N28 C29 16.7(11)
C26 C27 N28 C29 -163.1(6)
C27 N28 C29 C30 -72.7(9)
N28 C29 C30 N1 73.5(8)
C2 N1 C30 C29 -157.1(6)
C31 N1 C30 C29 77.4(7)
C71 N41 C42 C43 174.9(7)
C70 N41 C42 C43 47.7(9)
N41 C42 C43 N44 45.5(11)
C42 C43 N44 C45 72.4(11)
C43 N44 C45 O5 -5.5(13)
C43 N44 C45 C46 176.2(8)
O5 C45 C46 N47 176.2(7)
N44 C45 C46 N47 -5.6(10)
O5 C45 C46 C48 -2.6(12)
N44 C45 C46 C48 175.6(7)
C48 C46 N47 C51 -0.6(10)
C45 C46 N47 C51 -179.4(6)
N47 C46 C48 C49 1.8(11)
C45 C46 C48 C49 -179.5(7)
C46 C48 C49 C50 -1.0(11)
C48 C49 C50 C51 -0.9(11)
C46 N47 C51 C50 -1.4(10)
C46 N47 C51 C52 177.6(6)
C49 C50 C51 N47 2.2(11)
C49 C50 C51 C52 -176.8(6)
N47 C51 C52 O6 176.7(6)
C50 C51 C52 O6 -4.2(10)
N47 C51 C52 N53 -3.5(9)
C50 C51 C52 N53 175.5(6)
O6 C52 N53 C54 15.0(11)
C51 C52 N53 C54 -164.7(6)
C52 N53 C54 C55 -72.8(9)
N53 C54 C55 N56 76.8(8)
C54 C55 N56 C57 -162.7(6)
C54 C55 N56 C72 71.7(7)
C72 N56 C57 C58 173.5(6)
C55 N56 C57 C58 46.3(8)
N56 C57 C58 N59 41.3(9)
C57 C58 N59 C60 69.0(9)
C58 N59 C60 O7 -0.8(11)
C58 N59 C60 C61 178.6(6)
O7 C60 C61 N62 179.0(6)
N59 C60 C61 N62 -0.4(9)
O7 C60 C61 C63 -0.7(10)
N59 C60 C61 C63 179.8(7)
C63 C61 N62 C66 -1.2(10)
C60 C61 N62 C66 179.1(6)
N62 C61 C63 C64 1.7(11)
C60 C61 C63 C64 -178.5(7)
C61 C63 C64 C65 -0.5(11)
C63 C64 C65 C66 -1.2(11)
C61 N62 C66 C65 -0.6(10)
C61 N62 C66 C67 177.4(6)
C64 C65 C66 N62 1.8(11)
C64 C65 C66 C67 -176.2(7)
N62 C66 C67 O8 -179.6(7)
C65 C66 C67 O8 -1.5(11)
N62 C66 C67 N68 0.6(10)
C65 C66 C67 N68 178.7(7)
O8 C67 N68 C69 19.2(13)
C66 C67 N68 C69 -161.0(8)
C67 N68 C69 C70 -78.1(11)
C71 N41 C70 C69 77.1(9)
C42 N41 C70 C69 -156.8(7)
N68 C69 C70 N41 73.6(10)
